data_1505392
loop_
_publ_author_name
'Shindo, Mitsuru'
'Yoshimura, Yutaka'
'Hayashi, Maiko'
'Soejima, Hiroe'
'Yoshikawa, Takashi'
'Matsumoto, Kenji'
'Shishido, Kozo'

_publ_section_title
;
 Synthesis of multisubstituted furans, pyrroles, and thiophenes via
 ynolates.
;
_journal_issue 10
_journal_name_full 'Organic letters'
_journal_page_first 1963
_journal_page_last 1966
_journal_paper_doi 10.1021/ol0705200
_journal_volume 9
_journal_year 2007
_chemical_formula_moiety 'C19 H18 O3 S '
_chemical_formula_sum 'C19 H18 O3 S'
_chemical_formula_weight 326.41
_space_group_IT_number 14
_symmetry_cell_setting monoclinic
_symmetry_Int_Tables_number 14
_symmetry_space_group_name_Hall '-P 2yab'
_symmetry_space_group_name_H-M 'P 1 21/a 1'
_cell_angle_alpha 90.0000
_cell_angle_beta 113.908(13)
_cell_angle_gamma 90.0000
_cell_formula_units_Z 4
_cell_length_a 13.031(3)
_cell_length_b 9.940(2)
_cell_length_c 13.631(3)
_cell_measurement_reflns_used 21420
_cell_measurement_temperature 123.1
_cell_measurement_theta_max 68.3
_cell_measurement_theta_min 3.5
_cell_volume 1614.1(6)
_computing_cell_refinement PROCESS-AUTO
_computing_data_collection PROCESS-AUTO
_computing_data_reduction CrystalStructure
_computing_publication_material 'CrystalStructure 3.8'
_computing_structure_refinement SHELXL
_computing_structure_solution SIR2002
_diffrn_detector_area_resol_mean 5.00
_diffrn_measured_fraction_theta_full 0.973
_diffrn_measured_fraction_theta_max 0.973
_diffrn_measurement_device_type 'Rigaku RAXIS-RAPID'
_diffrn_measurement_method \w
_diffrn_radiation_type 'Cu K\a'
_diffrn_radiation_wavelength 1.54187
_diffrn_reflns_av_R_equivalents 0.035
_diffrn_reflns_limit_h_max 15
_diffrn_reflns_limit_h_min -15
_diffrn_reflns_limit_k_max 11
_diffrn_reflns_limit_k_min -11
_diffrn_reflns_limit_l_max 16
_diffrn_reflns_limit_l_min -16
_diffrn_reflns_number 22266
_diffrn_reflns_theta_full 68.23
_diffrn_reflns_theta_max 68.23
_exptl_absorpt_coefficient_mu 1.884
_exptl_absorpt_correction_T_max 0.828
_exptl_absorpt_correction_T_min 0.543
_exptl_absorpt_correction_type multi-scan
_exptl_absorpt_process_details
;
    Higashi, T. (1995). Program for Absorption Correction.
    Rigaku Corporation, Tokyo, Japan.
;
_exptl_crystal_colour colorless
_exptl_crystal_density_diffrn 1.343
_exptl_crystal_density_method 'not measured'
_exptl_crystal_description prism
_exptl_crystal_F_000 688.00
_exptl_crystal_size_max 0.10
_exptl_crystal_size_mid 0.10
_exptl_crystal_size_min 0.10
_refine_diff_density_max 0.31
_refine_diff_density_min -0.23
_refine_ls_extinction_method none
_refine_ls_goodness_of_fit_ref 1.080
_refine_ls_hydrogen_treatment refall
_refine_ls_number_parameters 213
_refine_ls_number_reflns 2873
_refine_ls_R_factor_gt 0.0397
_refine_ls_shift/su_max 0.0000
_refine_ls_structure_factor_coef Fsqd
_refine_ls_weighting_details 'w = 1/[\s^2^(Fo^2^)+(0.0516P)^2^+0.8806P] where P=(Fo^2^+2Fc^2^)/3'
_refine_ls_weighting_scheme calc
_refine_ls_wR_factor_ref 0.1064
_reflns_number_gt 2574
_reflns_number_total 2873
_reflns_threshold_expression F^2^>2.0\s(F^2^)
_cod_data_source_file ol0705200si20070301_085224.cif
_cod_data_source_block '_hsb-1-007b4'
_cod_original_cell_volume 1614.0(6)
_cod_original_formula_sum 'C19 H18 O3 S '
_cod_database_code 1505392

loop_
_symmetry_equiv_pos_site_id
_symmetry_equiv_pos_as_xyz
1 +X,+Y,+Z
2 1/2-X,1/2+Y,-Z
3 -X,-Y,-Z
4 1/2+X,1/2-Y,+Z

loop_
_atom_site_label
_atom_site_type_symbol
_atom_site_fract_x
_atom_site_fract_y
_atom_site_fract_z
_atom_site_U_iso_or_equiv
_atom_site_adp_type
_atom_site_occupancy
_atom_site_symmetry_multiplicity
_atom_site_calc_flag
_atom_site_refinement_flags
S(1) S 0.58462(4) 0.24569(5) 0.38470(4) 0.02618(15) Uani 1.00 1 d .
O(1) O 0.47145(11) 0.08156(13) 0.21860(12) 0.0286(3) Uani 1.00 1 d .
O(2) O 0.81080(10) 0.19661(13) 0.35291(11) 0.0261(3) Uani 1.00 1 d .
O(3) O 0.75907(11) 0.36475(13) 0.22831(11) 0.0305(3) Uani 1.00 1 d .
C(1) C 0.64669(15) 0.15645(18) 0.23178(15) 0.0229(4) Uani 1.00 1 d .
C(2) C 0.53760(15) 0.20022(19) 0.24219(16) 0.0245(4) Uani 1.00 1 d .
C(3) C 0.68613(15) 0.10674(18) 0.42966(16) 0.0257(4) Uani 1.00 1 d .
C(4) C 0.72686(15) 0.08736(18) 0.33882(16) 0.0238(4) Uani 1.00 1 d .
C(5) C 0.73985(15) 0.26177(18) 0.26420(16) 0.0240(4) Uani 1.00 1 d .
C(6) C 0.62795(17) 0.0922(2) 0.12430(16) 0.0303(4) Uani 1.00 1 d .
C(7) C 0.47674(15) 0.31659(19) 0.16879(16) 0.0262(4) Uani 1.00 1 d .
C(8) C 0.50601(17) 0.4504(2) 0.19693(18) 0.0305(4) Uani 1.00 1 d .
C(9) C 0.45113(19) 0.5539(2) 0.1267(2) 0.0392(5) Uani 1.00 1 d .
C(10) C 0.36734(19) 0.5256(2) 0.0281(2) 0.0422(5) Uani 1.00 1 d .
C(11) C 0.33693(18) 0.3937(2) -0.00084(18) 0.0409(5) Uani 1.00 1 d .
C(12) C 0.39109(17) 0.2887(2) 0.06885(18) 0.0337(4) Uani 1.00 1 d .
C(13) C 0.64002(18) -0.0171(2) 0.46326(18) 0.0331(4) Uani 1.00 1 d .
C(14) C 0.77541(16) -0.04780(19) 0.33273(16) 0.0254(4) Uani 1.00 1 d .
C(15) C 0.70395(17) -0.1566(2) 0.28734(17) 0.0312(4) Uani 1.00 1 d .
C(16) C 0.74776(19) -0.2818(2) 0.28039(18) 0.0348(4) Uani 1.00 1 d .
C(17) C 0.86318(18) -0.2990(2) 0.31859(18) 0.0354(5) Uani 1.00 1 d .
C(18) C 0.93392(17) -0.1922(2) 0.36432(18) 0.0344(4) Uani 1.00 1 d .
C(19) C 0.89071(16) -0.0662(2) 0.37127(16) 0.0277(4) Uani 1.00 1 d .
H(1) H 0.7518 0.1390 0.4943 0.031 Uiso 1.00 1 c R
H(2) H 0.6995 0.0579 0.1268 0.036 Uiso 1.00 1 c R
H(3) H 0.7008 -0.0820 0.4972 0.040 Uiso 1.00 1 c R
H(4) H 0.5979 0.1596 0.0672 0.036 Uiso 1.00 1 c R
H(5) H 0.5641 0.4710 0.2648 0.037 Uiso 1.00 1 c R
H(6) H 0.4717 0.6447 0.1470 0.047 Uiso 1.00 1 c R
H(7) H 0.3305 0.5966 -0.0199 0.051 Uiso 1.00 1 c R
H(8) H 0.2786 0.3743 -0.0688 0.049 Uiso 1.00 1 c R
H(9) H 0.3696 0.1982 0.0482 0.040 Uiso 1.00 1 c R
H(10) H 0.5744 0.0178 0.1098 0.036 Uiso 1.00 1 c R
H(11) H 0.5815 -0.0582 0.3999 0.040 Uiso 1.00 1 c R
H(12) H 0.6080 0.0090 0.5143 0.040 Uiso 1.00 1 c R
H(13) H 0.6250 -0.1448 0.2611 0.037 Uiso 1.00 1 c R
H(14) H 0.6989 -0.3556 0.2496 0.042 Uiso 1.00 1 c R
H(15) H 0.8934 -0.3843 0.3132 0.042 Uiso 1.00 1 c R
H(16) H 1.0129 -0.2047 0.3913 0.041 Uiso 1.00 1 c R
H(17) H 0.9401 0.0071 0.4023 0.033 Uiso 1.00 1 c R
H(18) H 0.412(2) 0.100(2) 0.225(2) 0.048(7) Uiso 1.00 1 c .

loop_
_atom_site_aniso_label
_atom_site_aniso_U_11
_atom_site_aniso_U_22
_atom_site_aniso_U_33
_atom_site_aniso_U_12
_atom_site_aniso_U_13
_atom_site_aniso_U_23
S(1) 0.0262(2) 0.0269(2) 0.0281(3) 0.00442(18) 0.0137(2) 0.00067(18)
O(1) 0.0211(6) 0.0273(7) 0.0403(8) -0.0037(5) 0.0154(6) -0.0030(5)
O(2) 0.0205(6) 0.0235(6) 0.0337(7) -0.0018(5) 0.0104(6) 0.0011(5)
O(3) 0.0255(6) 0.0282(7) 0.0422(8) 0.0005(5) 0.0184(6) 0.0056(6)
C(1) 0.0200(9) 0.0226(9) 0.0281(10) 0.0005(7) 0.0118(8) 0.0005(7)
C(2) 0.0200(9) 0.0258(9) 0.0297(10) -0.0013(7) 0.0121(8) -0.0011(7)
C(3) 0.0237(9) 0.0266(9) 0.0276(10) 0.0039(7) 0.0112(8) 0.0012(7)
C(4) 0.0185(8) 0.0236(9) 0.0306(11) -0.0030(7) 0.0113(8) -0.0006(7)
C(5) 0.0202(9) 0.0251(9) 0.0300(11) 0.0020(7) 0.0135(8) -0.0006(7)
C(6) 0.0279(10) 0.0344(10) 0.0309(11) 0.0016(8) 0.0145(9) -0.0019(8)
C(7) 0.0197(9) 0.0334(10) 0.0303(11) 0.0029(7) 0.0150(8) 0.0038(8)
C(8) 0.0280(10) 0.0315(10) 0.0332(11) 0.0032(8) 0.0139(9) 0.0041(8)
C(9) 0.0404(12) 0.0353(11) 0.0474(14) 0.0084(9) 0.0234(11) 0.0118(9)
C(10) 0.0388(12) 0.0522(14) 0.0438(14) 0.0178(10) 0.0252(11) 0.0230(11)
C(11) 0.0284(11) 0.0660(15) 0.0280(12) 0.0072(10) 0.0112(9) 0.0095(10)
C(12) 0.0264(10) 0.0437(11) 0.0327(12) 0.0009(9) 0.0139(9) 0.0006(9)
C(13) 0.0348(11) 0.0311(10) 0.0385(12) 0.0034(8) 0.0202(10) 0.0052(9)
C(14) 0.0257(9) 0.0259(9) 0.0273(10) 0.0022(7) 0.0136(8) 0.0020(7)
C(15) 0.0267(10) 0.0291(10) 0.0398(12) -0.0013(8) 0.0154(9) -0.0017(8)
C(16) 0.0409(12) 0.0271(10) 0.0394(13) -0.0013(8) 0.0195(10) -0.0035(8)
C(17) 0.0425(12) 0.0269(10) 0.0408(13) 0.0089(9) 0.0210(10) -0.0002(9)
C(18) 0.0286(10) 0.0362(11) 0.0392(13) 0.0089(8) 0.0146(9) 0.0021(9)
C(19) 0.0267(9) 0.0297(10) 0.0278(11) 0.0003(7) 0.0120(8) 0.0008(7)

loop_
_atom_type_symbol
_atom_type_description
_atom_type_scat_dispersion_real
_atom_type_scat_dispersion_imag
_atom_type_scat_source
C C 0.018 0.009
;
International Tables for Crystallography
(1992, Vol. C, Tables 4.2.6.8 and 6.1.1.4)
;
H H 0.000 0.000
;
International Tables for Crystallography
(1992, Vol. C, Table 6.1.1.4)
;
O O 0.049 0.032
;
International Tables for Crystallography
(1992, Vol. C, Tables 4.2.6.8 and 6.1.1.4)
;
S S 0.333 0.557
;
International Tables for Crystallography
(1992, Vol. C, Tables 4.2.6.8 and 6.1.1.4)
;

loop_
_geom_angle_atom_site_label_1
_geom_angle_atom_site_label_2
_geom_angle_atom_site_label_3
_geom_angle
_geom_angle_publ_flag
C(2) S(1) C(3) 93.11(9) yes
C(4) O(2) C(5) 91.92(12) yes
C(2) C(1) C(4) 109.17(17) yes
C(2) C(1) C(5) 115.66(15) yes
C(2) C(1) C(6) 114.25(14) yes
C(4) C(1) C(5) 83.06(12) yes
C(4) C(1) C(6) 119.86(16) yes
C(5) C(1) C(6) 111.37(19) yes
S(1) C(2) O(1) 110.80(15) yes
S(1) C(2) C(1) 103.92(10) yes
S(1) C(2) C(7) 111.62(14) yes
O(1) C(2) C(1) 104.00(15) yes
O(1) C(2) C(7) 112.04(13) yes
C(1) C(2) C(7) 113.96(18) yes
S(1) C(3) C(4) 105.14(12) yes
S(1) C(3) C(13) 112.98(14) yes
C(4) C(3) C(13) 116.55(16) yes
O(2) C(4) C(1) 88.76(13) yes
O(2) C(4) C(3) 106.10(14) yes
O(2) C(4) C(14) 110.71(16) yes
C(1) C(4) C(3) 112.07(15) yes
C(1) C(4) C(14) 118.51(16) yes
C(3) C(4) C(14) 116.45(17) yes
O(2) C(5) O(3) 126.22(15) yes
O(2) C(5) C(1) 96.07(14) yes
O(3) C(5) C(1) 137.52(15) yes
C(2) C(7) C(8) 122.12(15) yes
C(2) C(7) C(12) 119.19(17) yes
C(8) C(7) C(12) 118.66(17) yes
C(7) C(8) C(9) 120.65(17) yes
C(8) C(9) C(10) 120.3(2) yes
C(9) C(10) C(11) 119.8(2) yes
C(10) C(11) C(12) 120.55(18) yes
C(7) C(12) C(11) 120.01(19) yes
C(4) C(14) C(15) 119.79(17) yes
C(4) C(14) C(19) 120.84(16) yes
C(15) C(14) C(19) 119.38(18) yes
C(14) C(15) C(16) 120.35(19) yes
C(15) C(16) C(17) 119.82(18) yes
C(16) C(17) C(18) 120.0(2) yes
C(17) C(18) C(19) 120.58(19) yes
C(14) C(19) C(18) 119.89(17) yes
C(2) O(1) H(18) 107.3(17) no
S(1) C(3) H(1) 107.2 no
C(4) C(3) H(1) 107.2 no
C(13) C(3) H(1) 107.2 no
C(1) C(6) H(2) 109.5 no
C(1) C(6) H(4) 109.5 no
C(1) C(6) H(10) 109.5 no
H(2) C(6) H(4) 109.5 no
H(2) C(6) H(10) 109.5 no
H(4) C(6) H(10) 109.5 no
C(7) C(8) H(5) 119.7 no
C(9) C(8) H(5) 119.7 no
C(8) C(9) H(6) 119.8 no
C(10) C(9) H(6) 119.8 no
C(9) C(10) H(7) 120.1 no
C(11) C(10) H(7) 120.1 no
C(10) C(11) H(8) 119.7 no
C(12) C(11) H(8) 119.7 no
C(7) C(12) H(9) 120.0 no
C(11) C(12) H(9) 120.0 no
C(3) C(13) H(3) 109.5 no
C(3) C(13) H(11) 109.5 no
C(3) C(13) H(12) 109.5 no
H(3) C(13) H(11) 109.5 no
H(3) C(13) H(12) 109.5 no
H(11) C(13) H(12) 109.5 no
C(14) C(15) H(13) 119.8 no
C(16) C(15) H(13) 119.8 no
C(15) C(16) H(14) 120.1 no
C(17) C(16) H(14) 120.1 no
C(16) C(17) H(15) 120.0 no
C(18) C(17) H(15) 120.0 no
C(17) C(18) H(16) 119.7 no
C(19) C(18) H(16) 119.7 no
C(14) C(19) H(17) 120.1 no
C(18) C(19) H(17) 120.1 no

loop_
_geom_bond_atom_site_label_1
_geom_bond_atom_site_label_2
_geom_bond_distance
_geom_bond_publ_flag
S(1) C(2) 1.841(2) yes
S(1) C(3) 1.8373(18) yes
O(1) C(2) 1.419(2) yes
O(2) C(4) 1.497(2) yes
O(2) C(5) 1.353(2) yes
O(3) C(5) 1.204(2) yes
C(1) C(2) 1.547(3) yes
C(1) C(4) 1.567(2) yes
C(1) C(5) 1.526(2) yes
C(1) C(6) 1.524(2) yes
C(2) C(7) 1.525(2) yes
C(3) C(4) 1.544(3) yes
C(3) C(13) 1.520(3) yes
C(4) C(14) 1.501(2) yes
C(7) C(8) 1.394(2) yes
C(7) C(12) 1.395(2) yes
C(8) C(9) 1.390(2) yes
C(9) C(10) 1.374(2) yes
C(10) C(11) 1.380(3) yes
C(11) C(12) 1.395(3) yes
C(14) C(15) 1.397(2) yes
C(14) C(19) 1.388(2) yes
C(15) C(16) 1.389(3) yes
C(16) C(17) 1.388(3) yes
C(17) C(18) 1.378(2) yes
C(18) C(19) 1.392(3) yes
O(1) H(18) 0.83(3) no
C(3) H(1) 1.000 no
C(6) H(2) 0.980 no
C(6) H(4) 0.980 no
C(6) H(10) 0.980 no
C(8) H(5) 0.950 no
C(9) H(6) 0.950 no
C(10) H(7) 0.950 no
C(11) H(8) 0.950 no
C(12) H(9) 0.950 no
C(13) H(3) 0.980 no
C(13) H(11) 0.980 no
C(13) H(12) 0.980 no
C(15) H(13) 0.950 no
C(16) H(14) 0.950 no
C(17) H(15) 0.950 no
C(18) H(16) 0.950 no
C(19) H(17) 0.950 no

loop_
_geom_contact_atom_site_label_1
_geom_contact_atom_site_label_2
_geom_contact_distance
_geom_contact_site_symmetry_2
S(1) O(2) 3.4633(14) 4_455
S(1) C(18) 3.580(2) 2_656
O(1) O(3) 2.874(2) 4_455
O(2) S(1) 3.4633(14) 4_555
O(3) O(1) 2.874(2) 4_555
O(3) C(10) 3.384(2) 3_665
O(3) C(16) 3.599(2) 1_565
C(8) C(19) 3.482(3) 4_455
C(10) O(3) 3.384(2) 3_665
C(16) O(3) 3.599(2) 1_545
C(18) S(1) 3.580(2) 2_646
C(19) C(8) 3.482(3) 4_555
S(1) H(3) 3.114 2_656
S(1) H(17) 3.164 4_455
O(1) H(15) 2.758 4_445
O(2) H(3) 3.047 2_656
O(2) H(12) 3.533 2_656
O(2) H(16) 3.309 3_756
O(2) H(18) 3.28(3) 4_555
O(3) H(7) 2.625 3_665
O(3) H(8) 3.291 3_665
O(3) H(9) 3.370 4_555
O(3) H(12) 3.527 2_656
O(3) H(14) 2.935 1_565
O(3) H(15) 2.997 1_565
O(3) H(18) 2.05(3) 4_555
C(3) H(3) 3.398 2_656
C(5) H(3) 3.398 2_656
C(5) H(7) 3.382 3_665
C(5) H(18) 2.86(3) 4_555
C(6) H(7) 3.537 3_665
C(6) H(10) 3.393 3_655
C(8) H(14) 3.015 1_565
C(8) H(17) 3.272 4_455
C(9) H(2) 3.463 4_455
C(9) H(14) 3.107 1_565
C(10) H(2) 3.109 4_455
C(10) H(4) 3.487 3_665
C(10) H(9) 3.310 2_555
C(11) H(2) 2.999 4_455
C(11) H(14) 3.252 3_655
C(12) H(2) 3.284 4_455
C(12) H(7) 3.296 2_545
C(13) H(12) 3.369 3_656
C(13) H(15) 3.506 2_656
C(13) H(15) 3.185 4_445
C(13) H(16) 3.167 4_445
C(15) H(1) 3.454 2_646
C(15) H(6) 3.469 1_545
C(16) H(1) 3.169 2_646
C(16) H(5) 3.376 1_545
C(16) H(6) 3.389 1_545
C(16) H(8) 2.911 3_655
C(16) H(12) 3.380 2_646
C(17) H(1) 3.497 2_646
C(17) H(6) 3.535 4_555
C(17) H(8) 3.235 3_655
C(17) H(11) 2.963 4_545
C(17) H(12) 2.878 2_646
C(17) H(18) 3.41(2) 4_545
C(18) H(5) 3.379 4_555
C(18) H(6) 3.228 4_555
C(18) H(11) 3.055 4_545
C(18) H(12) 3.548 2_646
C(18) H(17) 3.459 3_756
C(19) H(5) 3.281 4_555
C(19) H(17) 3.036 3_756
H(1) C(15) 3.454 2_656
H(1) C(16) 3.169 2_656
H(1) C(17) 3.497 2_656
H(1) H(3) 2.833 2_656
H(1) H(5) 3.598 2_646
H(1) H(14) 3.285 2_656
H(1) H(16) 2.896 3_756
H(2) C(9) 3.463 4_555
H(2) C(10) 3.109 4_555
H(2) C(11) 2.999 4_555
H(2) C(12) 3.284 4_555
H(2) H(7) 3.469 4_555
H(2) H(8) 3.295 4_555
H(2) H(9) 3.352 3_655
H(3) S(1) 3.114 2_646
H(3) O(2) 3.047 2_646
H(3) C(3) 3.398 2_646
H(3) C(5) 3.398 2_646
H(3) H(1) 2.833 2_646
H(3) H(5) 3.483 2_646
H(3) H(16) 3.115 4_445
H(4) C(10) 3.487 3_665
H(4) H(6) 3.315 3_665
H(4) H(7) 2.766 3_665
H(4) H(8) 3.555 4_555
H(4) H(10) 3.096 3_655
H(5) C(16) 3.376 1_565
H(5) C(18) 3.379 4_455
H(5) C(19) 3.281 4_455
H(5) H(1) 3.598 2_656
H(5) H(3) 3.483 2_656
H(5) H(14) 2.529 1_565
H(5) H(16) 3.122 4_455
H(5) H(17) 2.938 4_455
H(6) C(15) 3.469 1_565
H(6) C(16) 3.389 1_565
H(6) C(17) 3.535 4_455
H(6) C(18) 3.228 4_455
H(6) H(4) 3.315 3_665
H(6) H(13) 2.876 1_565
H(6) H(14) 2.714 1_565
H(6) H(16) 3.207 4_455
H(7) O(3) 2.625 3_665
H(7) C(5) 3.382 3_665
H(7) C(6) 3.537 3_665
H(7) C(12) 3.296 2_555
H(7) H(2) 3.469 4_455
H(7) H(4) 2.766 3_665
H(7) H(8) 3.535 2_555
H(7) H(9) 2.674 2_555
H(7) H(18) 3.265 2_555
H(8) O(3) 3.291 3_665
H(8) C(16) 2.911 3_655
H(8) C(17) 3.235 3_655
H(8) H(2) 3.295 4_455
H(8) H(4) 3.555 4_455
H(8) H(7) 3.535 2_545
H(8) H(14) 2.603 3_655
H(8) H(15) 3.175 3_655
H(8) H(18) 3.386 2_555
H(9) O(3) 3.370 4_455
H(9) C(10) 3.310 2_545
H(9) H(2) 3.352 3_655
H(9) H(7) 2.674 2_545
H(9) H(10) 3.325 3_655
H(10) C(6) 3.393 3_655
H(10) H(4) 3.096 3_655
H(10) H(9) 3.325 3_655
H(10) H(10) 2.854 3_655
H(11) C(17) 2.963 4_445
H(11) C(18) 3.055 4_445
H(11) H(12) 3.170 3_656
H(11) H(15) 2.321 4_445
H(11) H(16) 2.506 4_445
H(12) O(2) 3.533 2_646
H(12) O(3) 3.527 2_646
H(12) C(13) 3.369 3_656
H(12) C(16) 3.380 2_656
H(12) C(17) 2.878 2_656
H(12) C(18) 3.548 2_656
H(12) H(11) 3.170 3_656
H(12) H(12) 2.687 3_656
H(12) H(14) 3.455 2_656
H(12) H(15) 2.586 2_656
H(12) H(15) 3.265 4_445
H(12) H(16) 3.436 4_445
H(13) H(6) 2.876 1_545
H(13) H(15) 3.381 4_445
H(13) H(16) 3.102 4_445
H(14) O(3) 2.935 1_545
H(14) C(8) 3.015 1_545
H(14) C(9) 3.107 1_545
H(14) C(11) 3.252 3_655
H(14) H(1) 3.285 2_646
H(14) H(5) 2.529 1_545
H(14) H(6) 2.714 1_545
H(14) H(8) 2.603 3_655
H(14) H(12) 3.455 2_646
H(15) O(1) 2.758 4_545
H(15) O(3) 2.997 1_545
H(15) C(13) 3.506 2_646
H(15) C(13) 3.185 4_545
H(15) H(8) 3.175 3_655
H(15) H(11) 2.321 4_545
H(15) H(12) 2.586 2_646
H(15) H(12) 3.265 4_545
H(15) H(13) 3.381 4_545
H(15) H(18) 2.518 4_545
H(16) O(2) 3.309 3_756
H(16) C(13) 3.167 4_545
H(16) H(1) 2.896 3_756
H(16) H(3) 3.115 4_545
H(16) H(5) 3.122 4_555
H(16) H(6) 3.207 4_555
H(16) H(11) 2.506 4_545
H(16) H(12) 3.436 4_545
H(16) H(13) 3.102 4_545
H(16) H(17) 3.278 3_756
H(17) S(1) 3.164 4_555
H(17) C(8) 3.272 4_555
H(17) C(18) 3.459 3_756
H(17) C(19) 3.036 3_756
H(17) H(5) 2.938 4_555
H(17) H(16) 3.278 3_756
H(17) H(17) 2.486 3_756
H(18) O(2) 3.28(3) 4_455
H(18) O(3) 2.05(3) 4_455
H(18) C(5) 2.86(3) 4_455
H(18) C(17) 3.41(2) 4_445
H(18) H(7) 3.265 2_545
H(18) H(8) 3.386 2_545
H(18) H(15) 2.518 4_445

loop_
_geom_torsion_atom_site_label_1
_geom_torsion_atom_site_label_2
_geom_torsion_atom_site_label_3
_geom_torsion_atom_site_label_4
_geom_torsion
C(2) S(1) C(3) C(4) 32.23(12)
C(2) S(1) C(3) C(13) -95.92(15)
C(3) S(1) C(2) O(1) 72.58(13)
C(3) S(1) C(2) C(1) -38.56(13)
C(3) S(1) C(2) C(7) -161.80(15)
C(4) O(2) C(5) O(3) -179.3(2)
C(4) O(2) C(5) C(1) -3.59(17)
C(5) O(2) C(4) C(1) 3.48(16)
C(5) O(2) C(4) C(3) -109.17(15)
C(5) O(2) C(4) C(14) 123.63(17)
C(2) C(1) C(4) O(2) -117.91(15)
C(2) C(1) C(4) C(3) -11.02(19)
C(2) C(1) C(4) C(14) 129.09(19)
C(4) C(1) C(2) S(1) 33.44(16)
C(4) C(1) C(2) O(1) -82.59(16)
C(4) C(1) C(2) C(7) 155.13(14)
C(2) C(1) C(5) O(2) 111.42(17)
C(2) C(1) C(5) O(3) -73.7(3)
C(5) C(1) C(2) S(1) -58.00(18)
C(5) C(1) C(2) O(1) -174.03(15)
C(5) C(1) C(2) C(7) 63.7(2)
C(6) C(1) C(2) S(1) 170.71(13)
C(6) C(1) C(2) O(1) 54.7(2)
C(6) C(1) C(2) C(7) -67.6(2)
C(4) C(1) C(5) O(2) 3.45(16)
C(4) C(1) C(5) O(3) 178.3(3)
C(5) C(1) C(4) O(2) -3.10(14)
C(5) C(1) C(4) C(3) 103.78(16)
C(5) C(1) C(4) C(14) -116.1(2)
C(6) C(1) C(4) O(2) 107.59(19)
C(6) C(1) C(4) C(3) -145.52(18)
C(6) C(1) C(4) C(14) -5.4(2)
C(6) C(1) C(5) O(2) -115.95(17)
C(6) C(1) C(5) O(3) 58.9(3)
S(1) C(2) C(7) C(8) 33.4(2)
S(1) C(2) C(7) C(12) -148.51(19)
O(1) C(2) C(7) C(8) 158.3(2)
O(1) C(2) C(7) C(12) -23.6(3)
C(1) C(2) C(7) C(8) -84.0(2)
C(1) C(2) C(7) C(12) 94.2(2)
S(1) C(3) C(4) O(2) 78.49(12)
S(1) C(3) C(4) C(1) -16.83(16)
S(1) C(3) C(4) C(14) -157.82(12)
C(13) C(3) C(4) O(2) -155.54(13)
C(13) C(3) C(4) C(1) 109.14(16)
C(13) C(3) C(4) C(14) -31.9(2)
O(2) C(4) C(14) C(15) -160.12(19)
O(2) C(4) C(14) C(19) 19.6(2)
C(1) C(4) C(14) C(15) -59.8(2)
C(1) C(4) C(14) C(19) 119.9(2)
C(3) C(4) C(14) C(15) 78.6(2)
C(3) C(4) C(14) C(19) -101.7(2)
C(2) C(7) C(8) C(9) 178.0(2)
C(2) C(7) C(12) C(11) -177.9(2)
C(8) C(7) C(12) C(11) 0.3(3)
C(12) C(7) C(8) C(9) -0.1(3)
C(7) C(8) C(9) C(10) -0.3(4)
C(8) C(9) C(10) C(11) 0.6(4)
C(9) C(10) C(11) C(12) -0.4(4)
C(10) C(11) C(12) C(7) 0.0(3)
C(4) C(14) C(15) C(16) 179.4(2)
C(4) C(14) C(19) C(18) -179.7(2)
C(15) C(14) C(19) C(18) 0.0(2)
C(19) C(14) C(15) C(16) -0.3(3)
C(14) C(15) C(16) C(17) -0.1(3)
C(15) C(16) C(17) C(18) 0.7(3)
C(16) C(17) C(18) C(19) -1.0(3)
C(17) C(18) C(19) C(14) 0.6(3)
